data_2208431
loop_
_publ_author_name
'Gustavo Portalone'
'Marcello Colapietro'

_publ_section_title
;
 Redetermination of 5-fluorocytosine monohydrate
;
_journal_coeditor_code TK2002
_journal_issue 3
_journal_name_full 'Acta Crystallographica Section E'
_journal_page_first o1049
_journal_page_last o1051
_journal_paper_doi 10.1107/S160053680600496X
_journal_volume 62
_journal_year 2006
_chemical_formula_iupac 'C4 H4 F N3 O, H2 O'
_chemical_formula_moiety 'C4 H4 F N3 O, H2 O'
_chemical_formula_sum 'C4 H6 F N3 O2'
_chemical_formula_weight 147.12
_chemical_name_systematic
;
5-fluorocytosine monohydrate
;
_space_group_IT_number 14
_symmetry_cell_setting monoclinic
_symmetry_space_group_name_Hall '-P 2ybc'
_symmetry_space_group_name_H-M 'P 1 21/c 1'
_atom_sites_solution_hydrogens geom
_atom_sites_solution_primary direct
_atom_sites_solution_secondary difmap
_audit_creation_method SHELXL-97
_cell_angle_alpha 90
_cell_angle_beta 99.16(2)
_cell_angle_gamma 90
_cell_formula_units_Z 8
_cell_length_a 7.5142(11)
_cell_length_b 9.4241(16)
_cell_length_c 17.692(6)
_cell_measurement_reflns_used 15
_cell_measurement_temperature 298(2)
_cell_measurement_theta_max 21
_cell_measurement_theta_min 15
_cell_volume 1236.9(5)
_computing_cell_refinement XCS
_computing_data_collection 'XCS (Colapietro <i>et al.</i>,  1992)'
_computing_data_reduction XCS
_computing_molecular_graphics 'ORTEP-3 (Farrugia, 1997)'
_computing_publication_material SHELXL97
_computing_structure_refinement 'SHELXL97 (Sheldrick, 1997)'
_computing_structure_solution 'SIR97 (Altomare <i>et al.</i>,  1999)'
_diffrn_ambient_temperature 298(2)
_diffrn_measured_fraction_theta_full 0.959
_diffrn_measured_fraction_theta_max 0.955
_diffrn_measurement_device_type 'Huber CS four-circle'
_diffrn_measurement_method \w
_diffrn_radiation_monochromator graphite
_diffrn_radiation_source 'X-Ray tube'
_diffrn_radiation_type MoK\a
_diffrn_radiation_wavelength 0.710689
_diffrn_reflns_av_R_equivalents 0.018
_diffrn_reflns_av_sigmaI/netI 0.010
_diffrn_reflns_limit_h_max 10
_diffrn_reflns_limit_h_min 0
_diffrn_reflns_limit_k_max 13
_diffrn_reflns_limit_k_min 0
_diffrn_reflns_limit_l_max 24
_diffrn_reflns_limit_l_min -24
_diffrn_reflns_number 6074
_diffrn_reflns_theta_full 25.00
_diffrn_reflns_theta_max 30.0
_diffrn_reflns_theta_min 3.54
_diffrn_standards_decay_% 3
_diffrn_standards_interval_count 97
_diffrn_standards_number 3
_exptl_absorpt_coefficient_mu 0.146
_exptl_absorpt_correction_type none
_exptl_crystal_colour colourless
_exptl_crystal_density_diffrn 1.580
_exptl_crystal_density_method 'not measured'
_exptl_crystal_description block
_exptl_crystal_F_000 608
_exptl_crystal_size_max 0.30
_exptl_crystal_size_mid 0.20
_exptl_crystal_size_min 0.20
_refine_diff_density_max 0.34
_refine_diff_density_min -0.20
_refine_ls_extinction_method none
_refine_ls_goodness_of_fit_ref 1.05
_refine_ls_hydrogen_treatment constr
_refine_ls_matrix_type full
_refine_ls_number_parameters 193
_refine_ls_number_reflns 3447
_refine_ls_number_restraints 0
_refine_ls_restrained_S_all 1.05
_refine_ls_R_factor_all 0.061
_refine_ls_R_factor_gt 0.055
_refine_ls_shift/su_max 0.001
_refine_ls_shift/su_mean 0.000
_refine_ls_structure_factor_coef Fsqd
_refine_ls_weighting_details 'calc w=1/[\s^2^(Fo^2^)+(0.0976P)^2^+0.1585P] where P=(Fo^2^+2Fc^2^)/3'
_refine_ls_weighting_scheme calc
_refine_ls_wR_factor_gt 0.159
_refine_ls_wR_factor_ref 0.165
_reflns_number_gt 2944
_reflns_number_total 3447
_reflns_threshold_expression I>2\s(I)
_cod_data_source_file tk2002.cif
_cod_data_source_block I
_cod_original_sg_symbol_H-M 'P 21/c'
_cod_database_code 2208431
_cod_database_fobs_code 2208431

loop_
_symmetry_equiv_pos_as_xyz
'x, y, z'
'-x, y+1/2, -z+1/2'
'-x, -y, -z'
'x, -y-1/2, z-1/2'

loop_
_atom_site_type_symbol
_atom_site_label
_atom_site_fract_x
_atom_site_fract_y
_atom_site_fract_z
_atom_site_U_iso_or_equiv
_atom_site_adp_type
_atom_site_calc_flag
_atom_site_refinement_flags
_atom_site_occupancy
F F1 -0.10327(12) 0.06003(9) 0.55725(5) 0.0645(3) Uani d . 1
O O1 0.33592(13) 0.07351(8) 0.82445(5) 0.0496(2) Uani d . 1
N N1 0.17626(14) -0.05515(9) 0.72849(6) 0.0423(2) Uani d . 1
N N2 0.17917(13) 0.19482(8) 0.72440(5) 0.0389(2) Uani d . 1
N N3 0.01815(14) 0.31223(10) 0.62157(6) 0.0492(3) Uani d . 1
C C1 0.23321(15) 0.07214(10) 0.76147(6) 0.0383(2) Uani d . 1
C C2 0.06963(14) 0.19143(11) 0.65736(6) 0.0384(2) Uani d . 1
C C3 0.00890(15) 0.05872(12) 0.62435(6) 0.0428(3) Uani d . 1
C C4 0.06507(16) -0.06243(11) 0.66026(7) 0.0454(3) Uani d . 1
F F2 0.63434(12) -0.43341(8) 0.96069(5) 0.0598(2) Uani d . 1
O O2 0.18395(13) -0.43056(8) 0.69612(5) 0.0481(2) Uani d . 1
N N4 0.35357(13) -0.55537(9) 0.79080(6) 0.0423(2) Uani d . 1
N N5 0.34467(12) -0.30510(9) 0.79371(5) 0.0389(2) Uani d . 1
N N6 0.50679(15) -0.18376(10) 0.89463(6) 0.0510(3) Uani d . 1
C C5 0.29114(14) -0.42899(10) 0.75768(6) 0.0379(2) Uani d . 1
C C6 0.45679(14) -0.30582(11) 0.86030(6) 0.0385(2) Uani d . 1
C C7 0.52119(15) -0.43769(11) 0.89367(6) 0.0419(2) Uani d . 1
C C8 0.46677(16) -0.56017(11) 0.85900(7) 0.0442(3) Uani d . 1
O O3 0.77082(19) -0.11555(15) 1.03418(6) 0.0780(4) Uani d . 1
O O4 -0.1703(2) 0.36031(14) 0.45546(7) 0.0931(5) Uani d . 1
H H1 0.2268 -0.1293 0.7539 0.062(4) Uiso d R 1
H H2 0.0602 0.3957 0.6437 0.061(4) Uiso d R 1
H H3 -0.0529 0.3047 0.5792 0.077(5) Uiso d R 1
H H4 0.0331 -0.1513 0.6398 0.066(4) Uiso d R 1
H H5 0.3037 -0.6352 0.7667 0.061(4) Uiso d R 1
H H6 0.4587 -0.1010 0.8727 0.066(4) Uiso d R 1
H H7 0.5805 -0.1854 0.9378 0.078(5) Uiso d R 1
H H8 0.5048 -0.6497 0.8811 0.064(4) Uiso d R 1
H H9 0.8766 -0.1289 1.0364 0.145(12) Uiso d R 1
H H10 0.7420 -0.1111 1.0804 0.076(5) Uiso d R 1
H H11 -0.2088 0.3678 0.4069 0.087(6) Uiso d R 1
H H12 -0.2218 0.4381 0.4801 0.132(10) Uiso d R 1

loop_
_atom_site_aniso_label
_atom_site_aniso_U_11
_atom_site_aniso_U_22
_atom_site_aniso_U_33
_atom_site_aniso_U_12
_atom_site_aniso_U_13
_atom_site_aniso_U_23
F1 0.0631(5) 0.0673(5) 0.0540(5) -0.0005(4) -0.0186(4) -0.0112(3)
O1 0.0652(5) 0.0419(4) 0.0379(4) 0.0025(3) -0.0030(4) 0.0010(3)
N1 0.0505(5) 0.0315(4) 0.0439(5) 0.0000(3) 0.0051(4) -0.0007(3)
N2 0.0472(5) 0.0321(4) 0.0360(4) -0.0015(3) 0.0030(3) 0.0005(3)
N3 0.0557(6) 0.0437(5) 0.0446(5) 0.0007(4) -0.0029(4) 0.0061(4)
C1 0.0461(5) 0.0340(5) 0.0352(5) -0.0006(4) 0.0075(4) -0.0002(3)
C2 0.0390(5) 0.0394(5) 0.0369(5) -0.0007(4) 0.0059(4) -0.0004(3)
C3 0.0415(5) 0.0448(5) 0.0399(5) -0.0016(4) -0.0004(4) -0.0059(4)
C4 0.0470(6) 0.0378(5) 0.0506(6) -0.0034(4) 0.0056(5) -0.0097(4)
F2 0.0617(5) 0.0642(5) 0.0467(4) 0.0020(3) -0.0128(3) 0.0085(3)
O2 0.0568(5) 0.0415(4) 0.0420(4) -0.0019(3) -0.0047(4) -0.0002(3)
N4 0.0477(5) 0.0328(4) 0.0450(5) 0.0010(3) 0.0029(4) 0.0016(3)
N5 0.0436(4) 0.0331(4) 0.0383(4) 0.0013(3) 0.0010(3) 0.0004(3)
N6 0.0585(6) 0.0436(5) 0.0464(5) -0.0008(4) -0.0051(4) -0.0055(4)
C5 0.0408(5) 0.0340(5) 0.0382(5) 0.0005(3) 0.0046(4) 0.0009(3)
C6 0.0390(5) 0.0389(5) 0.0371(5) 0.0004(3) 0.0045(4) 0.0002(3)
C7 0.0416(5) 0.0454(5) 0.0373(5) 0.0030(4) 0.0014(4) 0.0058(4)
C8 0.0458(6) 0.0387(5) 0.0471(6) 0.0044(4) 0.0044(5) 0.0087(4)
O3 0.0870(9) 0.1027(9) 0.0432(5) -0.0077(7) 0.0071(5) -0.0108(5)
O4 0.1332(13) 0.0871(8) 0.0557(6) 0.0333(8) 0.0049(7) 0.0182(6)

loop_
_atom_type_symbol
_atom_type_description
_atom_type_scat_dispersion_real
_atom_type_scat_dispersion_imag
_atom_type_scat_source
F F 0.0171 0.0103 'International Tables Vol C Tables 4.2.6.8 and 6.1.1.4'
O O 0.0106 0.0060 'International Tables Vol C Tables 4.2.6.8 and 6.1.1.4'
N N 0.0061 0.0033 'International Tables Vol C Tables 4.2.6.8 and 6.1.1.4'
C C 0.0033 0.0016 'International Tables Vol C Tables 4.2.6.8 and 6.1.1.4'
H H 0.0000 0.0000 'International Tables Vol C Tables 4.2.6.8 and 6.1.1.4'

loop_
_geom_angle_atom_site_label_1
_geom_angle_atom_site_label_2
_geom_angle_atom_site_label_3
_geom_angle
_geom_angle_publ_flag
C4 N1 C1 121.94(9) y
C4 N1 H1 124.5 ?
C1 N1 H1 113.3 ?
C2 N2 C1 120.27(8) y
C2 N3 H2 118.6 ?
C2 N3 H3 116.3 ?
H2 N3 H3 125.1 ?
O1 C1 N2 121.05(9) y
O1 C1 N1 119.63(9) y
N2 C1 N1 119.31(10) y
N3 C2 N2 119.68(9) y
N3 C2 C3 120.43(10) y
N2 C2 C3 119.90(9) y
C4 C3 F1 122.19(10) y
C4 C3 C2 119.80(10) y
F1 C3 C2 118.02(10) y
C3 C4 N1 118.77(9) y
C3 C4 H4 122.7 ?
N1 C4 H4 118.5 ?
C8 N4 C5 121.90(9) y
C8 N4 H5 122.5 ?
C5 N4 H5 115.3 ?
C6 N5 C5 120.48(8) y
C6 N6 H6 118.6 ?
C6 N6 H7 118.7 ?
H6 N6 H7 122.6 ?
O2 C5 N5 121.41(9) y
O2 C5 N4 119.37(9) y
N5 C5 N4 119.21(9) y
N6 C6 N5 119.50(9) y
N6 C6 C7 120.87(10) y
N5 C6 C7 119.63(9) y
C8 C7 F2 122.23(9) y
C8 C7 C6 120.14(10) y
F2 C7 C6 117.62(9) y
C7 C8 N4 118.62(9) y
C7 C8 H8 121.6 ?
N4 C8 H8 119.8 ?
H9 O3 H10 110.6 ?
H11 O4 H12 107.0 ?

loop_
_geom_bond_atom_site_label_1
_geom_bond_atom_site_label_2
_geom_bond_distance
_geom_bond_publ_flag
F1 C3 1.3421(13) y
O1 C1 1.2504(14) y
N1 C4 1.3562(15) y
N1 C1 1.3722(13) y
N1 H1 0.8830 ?
N2 C2 1.3322(13) y
N2 C1 1.3591(13) y
N3 C2 1.3299(14) y
N3 H2 0.9128 ?
N3 H3 0.8513 ?
C2 C3 1.4243(14) y
C3 C4 1.3417(16) y
C4 H4 0.9285 ?
F2 C7 1.3452(13) y
O2 C5 1.2474(13) y
N4 C8 1.3619(15) y
N4 C5 1.3763(13) y
N4 H5 0.9152 ?
N5 C6 1.3349(13) y
N5 C5 1.3601(13) y
N6 C6 1.3269(14) y
N6 H6 0.9194 ?
N6 H7 0.8700 ?
C6 C7 1.4270(14) y
C7 C8 1.3401(16) y
C8 H8 0.9540 ?
O3 H9 0.7993 ?
O3 H10 0.8791 ?
O4 H11 0.8647 ?
O4 H12 0.9645 ?

loop_
_geom_hbond_atom_site_label_D
_geom_hbond_atom_site_label_H
_geom_hbond_atom_site_label_A
_geom_hbond_site_symmetry_A
_geom_hbond_distance_DH
_geom_hbond_distance_HA
_geom_hbond_distance_DA
_geom_hbond_angle_DHA
N1 H1 N5 . 0.88 1.96 2.8313(13) 171
N3 H2 O2 1_565 0.91 2.03 2.9402(14) 173
N3 H3 O4 . 0.85 2.29 3.0858(18) 156
N4 H5 N2 1_545 0.92 1.94 2.8548(13) 173
N6 H6 O1 . 0.92 2.01 2.9260(14) 176
N6 H7 O3 . 0.87 2.15 2.9810(18) 161
O3 H9 O4 2_646 0.80 2.19 2.987(2) 174
O3 H10 O1 3_657 0.88 1.90 2.7739(16) 171
O4 H11 O2 3_556 0.86 1.95 2.7483(17) 152
O4 H12 O3 4_465 0.96 1.93 2.8492(19) 158

loop_
_geom_torsion_atom_site_label_1
_geom_torsion_atom_site_label_2
_geom_torsion_atom_site_label_3
_geom_torsion_atom_site_label_4
_geom_torsion
C2 N2 C1 O1 -179.97(9)
C2 N2 C1 N1 1.11(15)
C4 N1 C1 O1 -179.92(10)
C4 N1 C1 N2 -0.98(16)
C1 N2 C2 N3 -179.81(9)
C1 N2 C2 C3 -0.02(15)
N3 C2 C3 C4 178.53(11)
N2 C2 C3 C4 -1.26(16)
N3 C2 C3 F1 -1.10(16)
N2 C2 C3 F1 179.11(9)
F1 C3 C4 N1 -179.00(10)
C2 C3 C4 N1 1.39(17)
C1 N1 C4 C3 -0.29(17)
C6 N5 C5 O2 178.71(9)
C6 N5 C5 N4 0.18(15)
C8 N4 C5 O2 -178.14(10)
C8 N4 C5 N5 0.42(16)
C5 N5 C6 N6 -179.75(10)
C5 N5 C6 C7 0.20(15)
N6 C6 C7 C8 178.74(11)
N5 C6 C7 C8 -1.21(16)
N6 C6 C7 F2 -0.24(16)
N5 C6 C7 F2 179.81(9)
F2 C7 C8 N4 -179.30(9)
C6 C7 C8 N4 1.76(17)
C5 N4 C8 C7 -1.40(17)

loop_
_cod_related_entry_id
_cod_related_entry_database
_cod_related_entry_code
1 ChemSpider 30654933
